data_4501596
loop_
_publ_author_name
'Li, Cheng-Peng'
'Yu, Qian'
'Chen, Jing'
'Du, Miao'

_publ_section_title
;
 Supramolecular Coordination Complexes with 5-Sulfoisophthalic Acid and
 2,5-Bipyridyl-1,3,4-Oxadiazole: Specific Sensitivity to Acidity for
 Cd(II) Species
;
_journal_issue 6
_journal_name_full 'Crystal Growth &amp; Design'
_journal_page_first 2650
_journal_paper_doi 10.1021/cg100144p
_journal_volume 10
_journal_year 2010
_chemical_formula_sum 'C40 H43 Cd3 N8 O26.5 S2'
_chemical_formula_weight 1461.14
_chemical_name_systematic
; 
 ? 
;
_space_group_IT_number 2
_symmetry_cell_setting triclinic
_symmetry_space_group_name_Hall '-P 1'
_symmetry_space_group_name_H-M 'P -1'
_atom_sites_solution_hydrogens geom
_atom_sites_solution_primary direct
_atom_sites_solution_secondary difmap
_audit_creation_method SHELXL-97
_cell_angle_alpha 85.0000(10)
_cell_angle_beta 85.1610(10)
_cell_angle_gamma 70.8010(10)
_cell_formula_units_Z 1
_cell_length_a 8.1170(9)
_cell_length_b 10.0984(11)
_cell_length_c 17.2334(18)
_cell_measurement_reflns_used 3192
_cell_measurement_temperature 296(2)
_cell_measurement_theta_max 27.36
_cell_measurement_theta_min 2.38
_cell_volume 1326.6(2)
_computing_cell_refinement 'Bruker APEX II'
_computing_data_collection 'Bruker APEX II'
_computing_data_reduction 'Bruker SAINT'
_computing_molecular_graphics 'Bruker SHELXTL'
_computing_publication_material 'Bruker SHELXTL'
_computing_structure_refinement 'SHELXL-97 (Sheldrick, 1997)'
_computing_structure_solution 'SHELXS-97 (Sheldrick, 1990)'
_diffrn_ambient_temperature 296(2)
_diffrn_measured_fraction_theta_full 0.987
_diffrn_measured_fraction_theta_max 0.987
_diffrn_measurement_device_type 'APEX II CCD area detector'
_diffrn_measurement_method 'phi and omega scans'
_diffrn_radiation_monochromator graphite
_diffrn_radiation_source 'fine-focus sealed tube'
_diffrn_radiation_type MoK\a
_diffrn_radiation_wavelength 0.71073
_diffrn_reflns_av_R_equivalents 0.0183
_diffrn_reflns_av_sigmaI/netI 0.0330
_diffrn_reflns_limit_h_max 9
_diffrn_reflns_limit_h_min -8
_diffrn_reflns_limit_k_max 12
_diffrn_reflns_limit_k_min -10
_diffrn_reflns_limit_l_max 19
_diffrn_reflns_limit_l_min -20
_diffrn_reflns_number 7259
_diffrn_reflns_theta_full 25.00
_diffrn_reflns_theta_max 25.00
_diffrn_reflns_theta_min 2.14
_exptl_absorpt_coefficient_mu 1.365
_exptl_absorpt_correction_T_max 1.000000
_exptl_absorpt_correction_T_min 0.771143
_exptl_absorpt_correction_type multi-scan
_exptl_absorpt_process_details SADABS
_exptl_crystal_colour COLOURLESS
_exptl_crystal_density_diffrn 1.829
_exptl_crystal_density_meas ?
_exptl_crystal_density_method 'not measured'
_exptl_crystal_description BLOCK
_exptl_crystal_F_000 727
_exptl_crystal_size_max 0.32
_exptl_crystal_size_mid 0.26
_exptl_crystal_size_min 0.24
_refine_diff_density_max 0.644
_refine_diff_density_min -0.372
_refine_diff_density_rms 0.084
_refine_ls_extinction_method none
_refine_ls_goodness_of_fit_ref 1.036
_refine_ls_hydrogen_treatment constr
_refine_ls_matrix_type full
_refine_ls_number_parameters 413
_refine_ls_number_reflns 4616
_refine_ls_number_restraints 18
_refine_ls_restrained_S_all 1.037
_refine_ls_R_factor_all 0.0360
_refine_ls_R_factor_gt 0.0290
_refine_ls_shift/su_max 0.002
_refine_ls_shift/su_mean 0.000
_refine_ls_structure_factor_coef Fsqd
_refine_ls_weighting_details 'calc w=1/[\s^2^(Fo^2^)+(0.0409P)^2^+1.5327P] where P=(Fo^2^+2Fc^2^)/3'
_refine_ls_weighting_scheme calc
_refine_ls_wR_factor_gt 0.0747
_refine_ls_wR_factor_ref 0.0814
_reflns_number_gt 3890
_reflns_number_total 4616
_reflns_threshold_expression >2sigma(I)
_cod_data_source_file cg100144p_si_002.cif
_cod_data_source_block 1
_cod_depositor_comments
;
The following automatic conversions were performed:

'_symmetry_cell_setting' value 'Triclinic' changed to 'triclinic'
according to /home/saulius/struct/CIF-dictionaries/cif_core.dic
dictionary named 'cif_core.dic' version 2.4.2 from
2011-04-26.

'_exptl_absorpt_correction_type' value 'MULTI-SCAN'
changed to 'multi-scan' according to
/home/saulius/struct/CIF-dictionaries/cif_core.dic dictionary named
'cif_core.dic' version 2.4.2 from 2011-04-26.

Automatic conversion script
Id: cif_fix_values 1715 2011-07-08 13:25:40Z adriana 

The following automatic conversions were performed:

'_exptl_crystal_density_meas' value 'NONE' was changed to '?' - the
value is perceived as not measured.

Automatic conversion script
Id: cif_fix_values 3008 2015-01-20 13:52:24Z robertas 
;
_cod_original_sg_symbol_H-M P-1
_cod_original_formula_sum 'C40 H43 Cd3 N8 O26.50 S2'
_cod_database_code 4501596

loop_
_symmetry_equiv_pos_as_xyz
'x, y, z'
'-x, -y, -z'

loop_
_atom_site_label
_atom_site_type_symbol
_atom_site_fract_x
_atom_site_fract_y
_atom_site_fract_z
_atom_site_U_iso_or_equiv
_atom_site_adp_type
_atom_site_occupancy
_atom_site_symmetry_multiplicity
_atom_site_calc_flag
_atom_site_refinement_flags
_atom_site_disorder_assembly
_atom_site_disorder_group
Cd1 Cd 1.5000 0.0000 0.5000 0.03887(13) Uani 1 2 d S . .
Cd2 Cd 0.72337(3) 0.87508(3) 0.989656(15) 0.02759(10) Uani 1 1 d . . .
S1 S 0.37916(15) 1.42905(11) 1.29150(6) 0.0408(3) Uani 1 1 d . . .
N1 N 0.8314(4) 0.9005(3) 0.86327(18) 0.0322(7) Uani 1 1 d . . .
N2 N 1.0745(6) 0.7016(4) 0.6188(2) 0.0522(10) Uani 1 1 d . . .
N3 N 1.1504(5) 0.5634(4) 0.5973(2) 0.0500(10) Uani 1 1 d . . .
N4 N 1.3915(5) 0.1180(4) 0.61274(19) 0.0478(10) Uani 1 1 d . . .
O1 O 1.1249(3) 0.5644(3) 0.72564(14) 0.0330(6) Uani 1 1 d . . .
O2 O 0.5560(3) 1.0626(2) 1.06816(14) 0.0293(6) Uani 1 1 d . . .
O3 O 0.7748(3) 1.1036(3) 0.99701(15) 0.0362(6) Uani 1 1 d . . .
O4 O 0.7627(4) 1.6214(3) 0.98617(16) 0.0372(6) Uani 1 1 d . . .
O5 O 0.6084(4) 1.7458(2) 1.08135(16) 0.0364(6) Uani 1 1 d . . .
O6 O 0.3137(11) 1.3064(8) 1.3061(4) 0.055(3) Uani 0.506(13) 1 d PD A 1
O7 O 0.4858(11) 1.4329(14) 1.3471(4) 0.089(6) Uani 0.506(13) 1 d PD A 1
O8 O 0.2267(14) 1.5536(9) 1.2823(5) 0.086(4) Uani 0.506(13) 1 d PD A 1
O6' O 0.4618(16) 1.3057(9) 1.3357(4) 0.105(7) Uani 0.494(13) 1 d PD A 2
O7' O 0.4115(13) 1.5524(9) 1.3206(5) 0.069(4) Uani 0.494(13) 1 d PD A 2
O8' O 0.2076(10) 1.4581(15) 1.2771(5) 0.084(5) Uani 0.494(13) 1 d PD A 2
O9 O 1.3588(6) -0.1598(5) 0.5395(2) 0.0938(14) Uani 1 1 d . . .
H9A H 1.2855 -0.1757 0.5123 0.141 Uiso 1 1 d R . .
H9B H 1.3944 -0.2173 0.5783 0.141 Uiso 1 1 d R . .
O10 O 1.7238(5) -0.1551(4) 0.5635(2) 0.0830(13) Uani 1 1 d . . .
H10A H 1.6976 -0.1724 0.6112 0.124 Uiso 1 1 d R . .
H10B H 1.8216 -0.1419 0.5528 0.124 Uiso 1 1 d R . .
O11 O 0.9497(4) 0.8208(3) 1.06781(18) 0.0451(7) Uani 1 1 d . . .
H11A H 0.9807 0.7330 1.0799 0.068 Uiso 1 1 d R . .
H11B H 1.0283 0.8537 1.0473 0.068 Uiso 1 1 d R . .
C1 C 0.9781(5) 0.8135(4) 0.7428(2) 0.0341(9) Uani 1 1 d . . .
C2 C 0.9248(5) 0.7937(4) 0.8198(2) 0.0314(8) Uani 1 1 d . . .
H2 H 0.9546 0.7027 0.8426 0.038 Uiso 1 1 calc R . .
C3 C 0.7893(6) 1.0297(4) 0.8297(2) 0.0458(11) Uani 1 1 d . . .
H3 H 0.7216 1.1041 0.8589 0.055 Uiso 1 1 calc R . .
C4 C 0.8407(8) 1.0586(5) 0.7545(3) 0.0621(15) Uani 1 1 d . . .
H4 H 0.8110 1.1510 0.7336 0.074 Uiso 1 1 calc R . .
C5 C 0.9369(7) 0.9500(5) 0.7098(3) 0.0565(13) Uani 1 1 d . . .
H5 H 0.9735 0.9676 0.6585 0.068 Uiso 1 1 calc R . .
C6 C 1.0632(5) 0.6959(4) 0.6938(2) 0.0329(9) Uani 1 1 d . . .
C7 C 1.1781(5) 0.4869(4) 0.6616(2) 0.0334(9) Uani 1 1 d . . .
C8 C 1.2523(5) 0.3348(4) 0.6724(2) 0.0366(9) Uani 1 1 d . . .
C9 C 1.3218(6) 0.2582(4) 0.6080(2) 0.0418(10) Uani 1 1 d . . .
H9 H 1.3202 0.3060 0.5593 0.050 Uiso 1 1 calc R . .
C10 C 1.3938(7) 0.0517(5) 0.6832(3) 0.0540(13) Uani 1 1 d . . .
H10 H 1.4423 -0.0457 0.6873 0.065 Uiso 1 1 calc R . .
C11 C 1.3279(7) 0.1204(5) 0.7500(3) 0.0570(13) Uani 1 1 d . . .
H11 H 1.3322 0.0702 0.7981 0.068 Uiso 1 1 calc R . .
C12 C 1.2557(6) 0.2636(4) 0.7450(2) 0.0427(10) Uani 1 1 d . . .
H12 H 1.2097 0.3122 0.7895 0.051 Uiso 1 1 calc R . .
C13 C 0.6537(5) 1.1375(3) 1.0488(2) 0.0270(8) Uani 1 1 d . . .
C14 C 0.6209(5) 1.2701(4) 1.0895(2) 0.0263(8) Uani 1 1 d . A .
C15 C 0.6734(5) 1.3797(4) 1.0539(2) 0.0269(8) Uani 1 1 d . . .
H15 H 0.7374 1.3683 1.0062 0.032 Uiso 1 1 calc R . .
C16 C 0.6309(5) 1.5067(4) 1.0893(2) 0.0270(8) Uani 1 1 d . A .
C17 C 0.6718(5) 1.6318(4) 1.0495(2) 0.0289(8) Uani 1 1 d . . .
C18 C 0.5413(5) 1.5201(4) 1.1621(2) 0.0314(8) Uani 1 1 d . . .
H18 H 0.5130 1.6041 1.1863 0.038 Uiso 1 1 calc R A .
C19 C 0.4938(5) 1.4089(4) 1.1990(2) 0.0308(8) Uani 1 1 d . A .
C20 C 0.5301(5) 1.2851(4) 1.1619(2) 0.0296(8) Uani 1 1 d . . .
H20 H 0.4936 1.2122 1.1855 0.035 Uiso 1 1 calc R A .
O12 O 0.0678(4) 0.5565(3) 0.12766(17) 0.0528(8) Uani 1 1 d . . .
H12A H 0.1113 0.5023 0.0909 0.079 Uiso 1 1 d R . .
H12B H 0.1235 0.5400 0.1689 0.079 Uiso 1 1 d R . .
O13 O 0.2292(17) 0.7094(15) 0.4377(8) 0.080(4) Uani 0.40 1 d P B 1
O13' O 0.110(3) 0.7088(17) 0.4288(8) 0.124(6) Uani 0.40 1 d P C 2
O13" O 0.325(3) 0.652(2) 0.4592(12) 0.066(5) Uani 0.20 1 d PU D 3
O14 O 0.002(2) 0.9558(15) 0.4804(8) 0.067(4) Uani 0.25 1 d PU . .

loop_
_atom_site_aniso_label
_atom_site_aniso_U_11
_atom_site_aniso_U_22
_atom_site_aniso_U_33
_atom_site_aniso_U_23
_atom_site_aniso_U_13
_atom_site_aniso_U_12
Cd1 0.0536(3) 0.0288(2) 0.0257(2) -0.00515(16) 0.00089(18) -0.00173(19)
Cd2 0.03374(16) 0.02040(15) 0.02948(16) -0.00574(10) 0.00646(11) -0.01091(11)
S1 0.0561(7) 0.0391(6) 0.0277(5) -0.0074(4) 0.0077(5) -0.0170(5)
N1 0.0416(18) 0.0242(17) 0.0306(17) -0.0054(13) 0.0064(14) -0.0118(14)
N2 0.079(3) 0.032(2) 0.034(2) -0.0060(15) 0.0137(19) -0.0052(19)
N3 0.073(3) 0.036(2) 0.0306(19) -0.0069(16) 0.0096(18) -0.0053(19)
N4 0.069(3) 0.035(2) 0.0267(18) -0.0051(15) 0.0025(17) -0.0008(18)
O1 0.0382(15) 0.0308(14) 0.0268(13) -0.0079(11) 0.0010(11) -0.0058(12)
O2 0.0360(14) 0.0196(13) 0.0354(14) -0.0028(10) -0.0001(11) -0.0137(11)
O3 0.0449(16) 0.0249(14) 0.0390(16) -0.0102(12) 0.0114(13) -0.0127(12)
O4 0.0529(17) 0.0258(14) 0.0352(15) -0.0031(11) 0.0056(13) -0.0176(13)
O5 0.0509(17) 0.0154(13) 0.0426(16) -0.0035(11) 0.0042(13) -0.0117(12)
O6 0.070(6) 0.066(5) 0.035(4) -0.006(3) 0.012(4) -0.033(4)
O7 0.087(6) 0.180(17) 0.030(4) -0.022(6) 0.003(4) -0.082(9)
O8 0.103(8) 0.042(5) 0.079(6) -0.001(4) 0.050(6) 0.010(5)
O6' 0.167(14) 0.063(6) 0.033(5) 0.021(4) 0.024(6) 0.018(7)
O7' 0.125(8) 0.060(6) 0.048(5) -0.030(4) 0.038(5) -0.065(6)
O8' 0.038(4) 0.170(15) 0.048(5) -0.008(6) 0.008(3) -0.040(7)
O9 0.126(4) 0.103(3) 0.079(3) -0.018(2) 0.026(3) -0.076(3)
O10 0.067(2) 0.094(3) 0.067(3) 0.007(2) -0.016(2) 0.002(2)
O11 0.0382(16) 0.0364(16) 0.061(2) 0.0073(14) -0.0039(14) -0.0150(13)
C1 0.041(2) 0.027(2) 0.034(2) -0.0071(16) 0.0039(17) -0.0110(17)
C2 0.036(2) 0.0219(19) 0.036(2) -0.0048(16) 0.0019(17) -0.0083(16)
C3 0.067(3) 0.022(2) 0.042(2) -0.0073(18) 0.006(2) -0.006(2)
C4 0.106(4) 0.030(2) 0.038(3) 0.001(2) 0.009(3) -0.010(3)
C5 0.088(4) 0.045(3) 0.032(2) -0.005(2) 0.012(2) -0.020(3)
C6 0.040(2) 0.024(2) 0.032(2) -0.0041(16) 0.0047(17) -0.0073(17)
C7 0.034(2) 0.031(2) 0.032(2) -0.0120(17) 0.0070(17) -0.0058(17)
C8 0.039(2) 0.038(2) 0.029(2) -0.0090(17) -0.0016(17) -0.0048(18)
C9 0.060(3) 0.031(2) 0.026(2) -0.0038(17) 0.0034(19) -0.004(2)
C10 0.084(4) 0.026(2) 0.038(3) -0.0022(18) 0.002(2) 0.000(2)
C11 0.083(4) 0.050(3) 0.027(2) 0.000(2) 0.004(2) -0.009(3)
C12 0.058(3) 0.036(2) 0.030(2) -0.0104(17) 0.0059(19) -0.009(2)
C13 0.037(2) 0.0150(17) 0.0282(19) 0.0000(14) -0.0029(16) -0.0070(15)
C14 0.0296(19) 0.0210(18) 0.0272(19) -0.0022(14) -0.0020(15) -0.0064(15)
C15 0.0302(19) 0.0258(19) 0.0251(18) -0.0023(15) 0.0001(15) -0.0100(16)
C16 0.0301(19) 0.0231(19) 0.0290(19) -0.0020(15) -0.0041(15) -0.0096(15)
C17 0.037(2) 0.0194(18) 0.033(2) 0.0029(15) -0.0105(17) -0.0130(16)
C18 0.040(2) 0.0219(19) 0.032(2) -0.0067(15) -0.0044(17) -0.0088(16)
C19 0.034(2) 0.031(2) 0.0262(19) -0.0047(15) -0.0003(16) -0.0080(17)
C20 0.037(2) 0.0263(19) 0.0270(19) 0.0008(15) -0.0032(16) -0.0126(16)
O12 0.062(2) 0.0449(18) 0.0384(17) 0.0005(14) 0.0043(15) -0.0021(15)
O13 0.066(8) 0.092(9) 0.081(8) -0.046(6) -0.017(7) -0.011(7)
O13' 0.178(16) 0.120(12) 0.056(8) -0.024(7) 0.013(10) -0.024(13)
O13" 0.072(7) 0.066(7) 0.064(7) -0.011(5) 0.006(5) -0.028(5)
O14 0.065(5) 0.070(6) 0.059(6) 0.017(4) -0.002(4) -0.016(4)

loop_
_atom_type_symbol
_atom_type_description
_atom_type_scat_dispersion_real
_atom_type_scat_dispersion_imag
_atom_type_scat_source
C C 0.0033 0.0016 'International Tables Vol C Tables 4.2.6.8 and 6.1.1.4'
H H 0.0000 0.0000 'International Tables Vol C Tables 4.2.6.8 and 6.1.1.4'
N N 0.0061 0.0033 'International Tables Vol C Tables 4.2.6.8 and 6.1.1.4'
O O 0.0106 0.0060 'International Tables Vol C Tables 4.2.6.8 and 6.1.1.4'
S S 0.1246 0.1234 'International Tables Vol C Tables 4.2.6.8 and 6.1.1.4'
Cd Cd -0.8075 1.2024 'International Tables Vol C Tables 4.2.6.8 and 6.1.1.4'

loop_
_geom_angle_atom_site_label_1
_geom_angle_atom_site_label_2
_geom_angle_atom_site_label_3
_geom_angle
_geom_angle_site_symmetry_1
_geom_angle_site_symmetry_3
O10 Cd1 O10 180.00(17) 2_856 .
O10 Cd1 O9 83.71(18) 2_856 2_856
O10 Cd1 O9 96.29(18) . 2_856
O10 Cd1 O9 96.29(18) 2_856 .
O10 Cd1 O9 83.71(18) . .
O9 Cd1 O9 180.00(13) 2_856 .
O10 Cd1 N4 88.82(13) 2_856 .
O10 Cd1 N4 91.18(13) . .
O9 Cd1 N4 89.87(14) 2_856 .
O9 Cd1 N4 90.13(14) . .
O10 Cd1 N4 91.18(13) 2_856 2_856
O10 Cd1 N4 88.82(13) . 2_856
O9 Cd1 N4 90.13(14) 2_856 2_856
O9 Cd1 N4 89.87(14) . 2_856
N4 Cd1 N4 180.00(9) . 2_856
O11 Cd2 O5 85.38(10) . 1_545
O11 Cd2 N1 107.54(11) . .
O5 Cd2 N1 147.93(10) 1_545 .
O11 Cd2 O2 91.17(10) . .
O5 Cd2 O2 82.08(9) 1_545 .
N1 Cd2 O2 125.55(10) . .
O11 Cd2 O2 167.85(9) . 2_677
O5 Cd2 O2 85.07(9) 1_545 2_677
N1 Cd2 O2 84.49(10) . 2_677
O2 Cd2 O2 80.09(9) . 2_677
O11 Cd2 O4 89.65(10) . 1_545
O5 Cd2 O4 54.55(9) 1_545 1_545
N1 Cd2 O4 95.40(10) . 1_545
O2 Cd2 O4 136.40(9) . 1_545
O2 Cd2 O4 90.91(9) 2_677 1_545
O11 Cd2 O3 76.42(10) . .
O5 Cd2 O3 130.85(9) 1_545 .
N1 Cd2 O3 81.17(10) . .
O2 Cd2 O3 53.64(8) . .
O2 Cd2 O3 104.48(8) 2_677 .
O4 Cd2 O3 163.74(9) 1_545 .
O11 Cd2 C17 86.91(10) . 1_545
O5 Cd2 C17 27.15(10) 1_545 1_545
N1 Cd2 C17 122.17(11) . 1_545
O2 Cd2 C17 109.16(10) . 1_545
O2 Cd2 C17 88.01(9) 2_677 1_545
O4 Cd2 C17 27.40(10) 1_545 1_545
O3 Cd2 C17 154.96(10) . 1_545
O7 S1 O8' 142.8(5) . .
O7 S1 O6' 60.8(6) . .
O8' S1 O6' 118.5(6) . .
O7 S1 O8 115.2(6) . .
O6' S1 O8 147.9(5) . .
O7 S1 O7' 50.7(5) . .
O8' S1 O7' 111.6(6) . .
O6' S1 O7' 111.2(6) . .
O8 S1 O7' 69.8(5) . .
O7 S1 O6 111.8(5) . .
O8' S1 O6 65.6(5) . .
O6' S1 O6 55.2(5) . .
O8 S1 O6 106.9(5) . .
O7' S1 O6 149.8(4) . .
O7 S1 C19 110.5(3) . .
O8' S1 C19 105.5(4) . .
O6' S1 C19 104.8(4) . .
O8 S1 C19 105.9(4) . .
O7' S1 C19 103.7(3) . .
O6 S1 C19 106.0(3) . .
C3 N1 C2 117.9(3) . .
C3 N1 Cd2 117.3(3) . .
C2 N1 Cd2 124.8(2) . .
C6 N2 N3 106.5(3) . .
C7 N3 N2 105.7(3) . .
C10 N4 C9 117.7(4) . .
C10 N4 Cd1 122.7(3) . .
C9 N4 Cd1 119.7(3) . .
C6 O1 C7 102.5(3) . .
C13 O2 Cd2 94.2(2) . .
C13 O2 Cd2 118.7(2) . 2_677
Cd2 O2 Cd2 99.91(9) . 2_677
C13 O3 Cd2 90.0(2) . .
C17 O4 Cd2 87.3(2) . 1_565
C17 O5 Cd2 96.0(2) . 1_565
Cd1 O9 H9A 123.0 . .
Cd1 O9 H9B 119.1 . .
H9A O9 H9B 116.7 . .
Cd1 O10 H10A 113.6 . .
Cd1 O10 H10B 114.0 . .
H10A O10 H10B 117.1 . .
Cd2 O11 H11A 108.0 . .
Cd2 O11 H11B 110.5 . .
H11A O11 H11B 117.1 . .
C2 C1 C5 118.3(4) . .
C2 C1 C6 122.1(3) . .
C5 C1 C6 119.4(4) . .
N1 C2 C1 122.7(3) . .
N1 C2 H2 118.6 . .
C1 C2 H2 118.6 . .
N1 C3 C4 123.1(4) . .
N1 C3 H3 118.5 . .
C4 C3 H3 118.5 . .
C3 C4 C5 119.4(4) . .
C3 C4 H4 120.3 . .
C5 C4 H4 120.3 . .
C4 C5 C1 118.6(4) . .
C4 C5 H5 120.7 . .
C1 C5 H5 120.7 . .
N2 C6 O1 112.8(3) . .
N2 C6 C1 126.2(4) . .
O1 C6 C1 120.7(3) . .
N3 C7 O1 112.5(3) . .
N3 C7 C8 128.3(3) . .
O1 C7 C8 119.2(3) . .
C9 C8 C12 118.6(4) . .
C9 C8 C7 118.9(4) . .
C12 C8 C7 122.5(3) . .
N4 C9 C8 122.7(4) . .
N4 C9 H9 118.6 . .
C8 C9 H9 118.6 . .
N4 C10 C11 123.1(4) . .
N4 C10 H10 118.5 . .
C11 C10 H10 118.5 . .
C12 C11 C10 119.2(4) . .
C12 C11 H11 120.4 . .
C10 C11 H11 120.4 . .
C11 C12 C8 118.7(4) . .
C11 C12 H12 120.6 . .
C8 C12 H12 120.6 . .
O3 C13 O2 121.8(3) . .
O3 C13 C14 119.7(3) . .
O2 C13 C14 118.6(3) . .
C20 C14 C15 120.0(3) . .
C20 C14 C13 119.3(3) . .
C15 C14 C13 120.7(3) . .
C14 C15 C16 120.5(3) . .
C14 C15 H15 119.8 . .
C16 C15 H15 119.8 . .
C18 C16 C15 119.0(3) . .
C18 C16 C17 118.9(3) . .
C15 C16 C17 122.0(3) . .
O5 C17 O4 122.2(3) . .
O5 C17 C16 117.0(3) . .
O4 C17 C16 120.8(3) . .
O5 C17 Cd2 56.82(18) . 1_565
O4 C17 Cd2 65.33(18) . 1_565
C16 C17 Cd2 173.8(3) . 1_565
C16 C18 C19 120.6(3) . .
C16 C18 H18 119.7 . .
C19 C18 H18 119.7 . .
C20 C19 C18 120.0(3) . .
C20 C19 S1 120.3(3) . .
C18 C19 S1 119.6(3) . .
C19 C20 C14 119.9(3) . .
C19 C20 H20 120.1 . .
C14 C20 H20 120.1 . .
H12A O12 H12B 117.1 . .

loop_
_geom_bond_atom_site_label_1
_geom_bond_atom_site_label_2
_geom_bond_distance
_geom_bond_site_symmetry_2
Cd1 O10 2.262(3) 2_856
Cd1 O10 2.262(3) .
Cd1 O9 2.297(4) 2_856
Cd1 O9 2.297(4) .
Cd1 N4 2.323(3) .
Cd1 N4 2.323(3) 2_856
Cd2 O11 2.262(3) .
Cd2 O5 2.295(3) 1_545
Cd2 N1 2.304(3) .
Cd2 O2 2.389(2) .
Cd2 O2 2.421(3) 2_677
Cd2 O4 2.480(2) 1_545
Cd2 O3 2.492(3) .
Cd2 C17 2.726(4) 1_545
S1 O7 1.355(7) .
S1 O8' 1.365(7) .
S1 O6' 1.397(7) .
S1 O8 1.454(8) .
S1 O7' 1.489(6) .
S1 O6 1.495(7) .
S1 C19 1.770(4) .
N1 C3 1.327(5) .
N1 C2 1.344(5) .
N2 C6 1.286(5) .
N2 N3 1.397(5) .
N3 C7 1.286(5) .
N4 C10 1.333(5) .
N4 C9 1.339(5) .
O1 C6 1.340(4) .
O1 C7 1.366(4) .
O2 C13 1.272(4) .
O2 Cd2 2.421(3) 2_677
O3 C13 1.251(4) .
O4 C17 1.256(5) .
O4 Cd2 2.480(2) 1_565
O5 C17 1.251(4) .
O5 Cd2 2.295(3) 1_565
O9 H9A 0.8504 .
O9 H9B 0.8502 .
O10 H10A 0.8485 .
O10 H10B 0.8500 .
O11 H11A 0.8501 .
O11 H11B 0.8498 .
C1 C2 1.379(5) .
C1 C5 1.389(6) .
C1 C6 1.462(5) .
C2 H2 0.9300 .
C3 C4 1.366(6) .
C3 H3 0.9300 .
C4 C5 1.374(6) .
C4 H4 0.9300 .
C5 H5 0.9300 .
C7 C8 1.456(5) .
C8 C9 1.381(5) .
C8 C12 1.385(6) .
C9 H9 0.9300 .
C10 C11 1.373(6) .
C10 H10 0.9300 .
C11 C12 1.368(6) .
C11 H11 0.9300 .
C12 H12 0.9300 .
C13 C14 1.501(5) .
C14 C20 1.388(5) .
C14 C15 1.389(5) .
C15 C16 1.395(5) .
C15 H15 0.9300 .
C16 C18 1.389(5) .
C16 C17 1.504(5) .
C17 Cd2 2.726(3) 1_565
C18 C19 1.390(5) .
C18 H18 0.9300 .
C19 C20 1.387(5) .
C20 H20 0.9300 .
O12 H12A 0.8500 .
O12 H12B 0.8500 .
O14 O14 1.15(3) 2_576

loop_
_geom_torsion_atom_site_label_1
_geom_torsion_atom_site_label_2
_geom_torsion_atom_site_label_3
_geom_torsion_atom_site_label_4
_geom_torsion
_geom_torsion_site_symmetry_1
_geom_torsion_site_symmetry_4
O11 Cd2 N1 C3 -108.4(3) . .
O5 Cd2 N1 C3 141.4(3) 1_545 .
O2 Cd2 N1 C3 -3.8(4) . .
O2 Cd2 N1 C3 69.8(3) 2_677 .
O4 Cd2 N1 C3 160.2(3) 1_545 .
O3 Cd2 N1 C3 -35.8(3) . .
C17 Cd2 N1 C3 154.0(3) 1_545 .
O11 Cd2 N1 C2 75.7(3) . .
O5 Cd2 N1 C2 -34.5(4) 1_545 .
O2 Cd2 N1 C2 -179.7(3) . .
O2 Cd2 N1 C2 -106.0(3) 2_677 .
O4 Cd2 N1 C2 -15.6(3) 1_545 .
O3 Cd2 N1 C2 148.3(3) . .
C17 Cd2 N1 C2 -21.9(4) 1_545 .
C6 N2 N3 C7 -0.1(5) . .
O10 Cd1 N4 C10 141.8(4) 2_856 .
O10 Cd1 N4 C10 -38.2(4) . .
O9 Cd1 N4 C10 -134.5(4) 2_856 .
O9 Cd1 N4 C10 45.5(4) . .
O10 Cd1 N4 C9 -37.6(4) 2_856 .
O10 Cd1 N4 C9 142.4(4) . .
O9 Cd1 N4 C9 46.1(4) 2_856 .
O9 Cd1 N4 C9 -133.9(4) . .
O11 Cd2 O2 C13 68.4(2) . .
O5 Cd2 O2 C13 153.6(2) 1_545 .
N1 Cd2 O2 C13 -44.2(2) . .
O2 Cd2 O2 C13 -120.1(2) 2_677 .
O4 Cd2 O2 C13 159.2(2) 1_545 .
O3 Cd2 O2 C13 -3.71(19) . .
C17 Cd2 O2 C13 155.6(2) 1_545 .
O11 Cd2 O2 Cd2 -171.51(10) . 2_677
O5 Cd2 O2 Cd2 -86.35(10) 1_545 2_677
N1 Cd2 O2 Cd2 75.84(13) . 2_677
O2 Cd2 O2 Cd2 0.0 2_677 2_677
O4 Cd2 O2 Cd2 -80.79(14) 1_545 2_677
O3 Cd2 O2 Cd2 116.35(13) . 2_677
C17 Cd2 O2 Cd2 -84.37(11) 1_545 2_677
O11 Cd2 O3 C13 -98.0(2) . .
O5 Cd2 O3 C13 -26.6(3) 1_545 .
N1 Cd2 O3 C13 151.4(2) . .
O2 Cd2 O3 C13 3.8(2) . .
O2 Cd2 O3 C13 69.5(2) 2_677 .
O4 Cd2 O3 C13 -129.7(3) 1_545 .
C17 Cd2 O3 C13 -48.4(3) 1_545 .
C3 N1 C2 C1 0.3(6) . .
Cd2 N1 C2 C1 176.1(3) . .
C5 C1 C2 N1 1.6(6) . .
C6 C1 C2 N1 -173.3(4) . .
C2 N1 C3 C4 -2.0(7) . .
Cd2 N1 C3 C4 -178.1(4) . .
N1 C3 C4 C5 1.7(9) . .
C3 C4 C5 C1 0.3(8) . .
C2 C1 C5 C4 -1.8(7) . .
C6 C1 C5 C4 173.2(5) . .
N3 N2 C6 O1 -0.2(5) . .
N3 N2 C6 C1 -174.3(4) . .
C7 O1 C6 N2 0.4(5) . .
C7 O1 C6 C1 174.8(4) . .
C2 C1 C6 N2 159.8(4) . .
C5 C1 C6 N2 -15.1(7) . .
C2 C1 C6 O1 -13.8(6) . .
C5 C1 C6 O1 171.3(4) . .
N2 N3 C7 O1 0.3(5) . .
N2 N3 C7 C8 178.8(4) . .
C6 O1 C7 N3 -0.4(4) . .
C6 O1 C7 C8 -179.1(4) . .
N3 C7 C8 C9 8.0(7) . .
O1 C7 C8 C9 -173.6(4) . .
N3 C7 C8 C12 -171.9(5) . .
O1 C7 C8 C12 6.5(6) . .
C10 N4 C9 C8 -0.5(7) . .
Cd1 N4 C9 C8 178.9(3) . .
C12 C8 C9 N4 0.4(7) . .
C7 C8 C9 N4 -179.6(4) . .
C9 N4 C10 C11 0.3(8) . .
Cd1 N4 C10 C11 -179.1(4) . .
N4 C10 C11 C12 0.1(9) . .
C10 C11 C12 C8 -0.3(8) . .
C9 C8 C12 C11 0.1(7) . .
C7 C8 C12 C11 180.0(4) . .
Cd2 O3 C13 O2 -6.7(3) . .
Cd2 O3 C13 C14 173.5(3) . .
Cd2 O2 C13 O3 7.0(4) . .
Cd2 O2 C13 O3 -96.7(4) 2_677 .
Cd2 O2 C13 C14 -173.2(3) . .
Cd2 O2 C13 C14 83.1(3) 2_677 .
O3 C13 C14 C20 -158.9(3) . .
O2 C13 C14 C20 21.3(5) . .
O3 C13 C14 C15 24.1(5) . .
O2 C13 C14 C15 -155.8(3) . .
C20 C14 C15 C16 -2.0(5) . .
C13 C14 C15 C16 175.0(3) . .
C14 C15 C16 C18 2.5(5) . .
C14 C15 C16 C17 -174.6(3) . .
Cd2 O5 C17 O4 -1.2(4) 1_565 .
Cd2 O5 C17 C16 -179.7(3) 1_565 .
Cd2 O4 C17 O5 1.1(4) 1_565 .
Cd2 O4 C17 C16 179.5(3) 1_565 .
C18 C16 C17 O5 -6.4(5) . .
C15 C16 C17 O5 170.8(3) . .
C18 C16 C17 O4 175.1(3) . .
C15 C16 C17 O4 -7.7(6) . .
C15 C16 C18 C19 -0.4(6) . .
C17 C16 C18 C19 176.9(3) . .
C16 C18 C19 C20 -2.3(6) . .
C16 C18 C19 S1 -179.8(3) . .
O7 S1 C19 C20 111.4(7) . .
O8' S1 C19 C20 -78.4(7) . .
O6' S1 C19 C20 47.5(7) . .
O8 S1 C19 C20 -123.2(6) . .
O7' S1 C19 C20 164.2(6) . .
O6 S1 C19 C20 -9.9(5) . .
O7 S1 C19 C18 -71.2(7) . .
O8' S1 C19 C18 99.1(7) . .
O6' S1 C19 C18 -135.1(7) . .
O8 S1 C19 C18 54.2(6) . .
O7' S1 C19 C18 -18.4(6) . .
O6 S1 C19 C18 167.5(4) . .
C18 C19 C20 C14 2.9(6) . .
S1 C19 C20 C14 -179.6(3) . .
C15 C14 C20 C19 -0.8(5) . .
C13 C14 C20 C19 -177.8(3) . .
